data_7106039
loop_
_publ_author_name
'Dong-Ying Du'
'Jun-Sheng Qin'
'Yang-Guang Li'
'Shun-Li Li'
'Ya-Qian Lan'
'Xin-Long Wang'
'Kui-Zhan Shao'
'Zhong-Min Su'
'En-Bo Wang'

_publ_section_title
;
 An unprecedented 3D 8-connected pure inorganic framework based on
 nanosized {[Na12PO16H24][P4Mo6O31H6]4}15- clusters and zinc cations
;
_journal_name_full Chem.Commun.
_journal_page_first 2832
_journal_paper_doi 10.1039/c0cc04343e
_journal_volume 47
_journal_year 2011
_chemical_formula_moiety 'H131 Mo24 Na12 O180 P17 Zn6'
_chemical_formula_sum 'H131 Mo24 Na12 O180 P17 Zn6'
_chemical_formula_weight 6509.20
_chemical_name_systematic
;
?
;
_space_group_IT_number 228
_symmetry_cell_setting cubic
_symmetry_space_group_name_Hall '-F 4ud 2vw 3'
_symmetry_space_group_name_H-M 'F d -3 c :2'
_atom_sites_solution_hydrogens none
_atom_sites_solution_primary direct
_atom_sites_solution_secondary difmap
_audit_creation_method SHELXL-97
_cell_angle_alpha 90.00
_cell_angle_beta 90.00
_cell_angle_gamma 90.00
_cell_formula_units_Z 16
_cell_length_a 40.5056(14)
_cell_length_b 40.5056(14)
_cell_length_c 40.5056(15)
_cell_measurement_temperature 150(2)
_cell_volume 66458(4)
_computing_cell_refinement 'SMART (Bruker, 1997)'
_computing_data_collection 'SMART (Bruker, 1997)'
_computing_data_reduction SAINT
_computing_molecular_graphics 'SHELXTL-PLUS (Sheldrick, 1990)'
_computing_publication_material SHELXL-97
_computing_structure_refinement 'SHELXL-97 (Sheldrick, 1997)'
_computing_structure_solution 'SHELXS-97(Sheldrick, 1997)'
_diffrn_ambient_temperature 150(2)
_diffrn_measured_fraction_theta_full 1.000
_diffrn_measured_fraction_theta_max 1.000
_diffrn_measurement_device_type 'Bruker APEX CCD area-detector'
_diffrn_measurement_method '\w scans'
_diffrn_radiation_monochromator graphite
_diffrn_radiation_source 'fine-focus sealed tube'
_diffrn_radiation_type MoK\a
_diffrn_radiation_wavelength 0.71073
_diffrn_reflns_av_R_equivalents 0.0807
_diffrn_reflns_av_sigmaI/netI 0.0210
_diffrn_reflns_limit_h_max 48
_diffrn_reflns_limit_h_min -48
_diffrn_reflns_limit_k_max 48
_diffrn_reflns_limit_k_min -48
_diffrn_reflns_limit_l_max 28
_diffrn_reflns_limit_l_min -48
_diffrn_reflns_number 76458
_diffrn_reflns_theta_full 25.00
_diffrn_reflns_theta_max 25.00
_diffrn_reflns_theta_min 1.42
_exptl_absorpt_coefficient_mu 2.924
_exptl_absorpt_correction_T_max 0.6065
_exptl_absorpt_correction_T_min 0.5404
_exptl_absorpt_correction_type multi-scan
_exptl_absorpt_process_details 'SADABS(Sheldrick, 1996)'
_exptl_crystal_colour red
_exptl_crystal_density_diffrn 2.602
_exptl_crystal_density_method 'not measured'
_exptl_crystal_description octahedron
_exptl_crystal_F_000 50336
_exptl_crystal_size_max 0.24
_exptl_crystal_size_mid 0.22
_exptl_crystal_size_min 0.19
_refine_diff_density_max 1.855
_refine_diff_density_min -1.979
_refine_diff_density_rms 0.217
_refine_ls_extinction_coef 0.0000044(9)
_refine_ls_extinction_expression Fc^*^=kFc[1+0.001xFc^2^\l^3^/sin(2\q)]^-1/4^
_refine_ls_extinction_method SHELXL
_refine_ls_goodness_of_fit_ref 1.099
_refine_ls_hydrogen_treatment none
_refine_ls_matrix_type full
_refine_ls_number_parameters 185
_refine_ls_number_reflns 2450
_refine_ls_number_restraints 12
_refine_ls_restrained_S_all 1.109
_refine_ls_R_factor_all 0.0685
_refine_ls_R_factor_gt 0.0580
_refine_ls_shift/su_max 0.009
_refine_ls_shift/su_mean 0.001
_refine_ls_structure_factor_coef Fsqd
_refine_ls_weighting_details 'calc w=1/[\s^2^(Fo^2^)+(0.0887P)^2^+3900.0334P] where P=(Fo^2^+2Fc^2^)/3'
_refine_ls_weighting_scheme calc
_refine_ls_wR_factor_gt 0.1620
_refine_ls_wR_factor_ref 0.1726
_reflns_number_gt 2028
_reflns_number_total 2450
_reflns_threshold_expression >2sigma(I)
_cod_data_source_file C0CC04343E.TXT
_cod_data_source_block mm
_cod_original_sg_symbol_Hall -F4cvw2vw
_cod_original_sg_symbol_H-M Fd-3c
_cod_database_code 7106039

loop_
_symmetry_equiv_pos_as_xyz
'x, y, z'
'-x+1/4, -y+3/4, z+1/2'
'-x+3/4, y+1/2, -z+1/4'
'x+1/2, -y+1/4, -z+3/4'
'z, x, y'
'z+1/2, -x+1/4, -y+3/4'
'-z+1/4, -x+3/4, y+1/2'
'-z+3/4, x+1/2, -y+1/4'
'y, z, x'
'-y+3/4, z+1/2, -x+1/4'
'y+1/2, -z+1/4, -x+3/4'
'-y+1/4, -z+3/4, x+1/2'
'y+3/4, x+1/4, -z'
'-y+1/2, -x+1/2, -z+1/2'
'y+1/4, -x, z+3/4'
'-y, x+3/4, z+1/4'
'x+3/4, z+1/4, -y'
'-x, z+3/4, y+1/4'
'-x+1/2, -z+1/2, -y+1/2'
'x+1/4, -z, y+3/4'
'z+3/4, y+1/4, -x'
'z+1/4, -y, x+3/4'
'-z, y+3/4, x+1/4'
'-z+1/2, -y+1/2, -x+1/2'
'x, y+1/2, z+1/2'
'-x+1/4, -y+5/4, z+1'
'-x+3/4, y+1, -z+3/4'
'x+1/2, -y+3/4, -z+5/4'
'z, x+1/2, y+1/2'
'z+1/2, -x+3/4, -y+5/4'
'-z+1/4, -x+5/4, y+1'
'-z+3/4, x+1, -y+3/4'
'y, z+1/2, x+1/2'
'-y+3/4, z+1, -x+3/4'
'y+1/2, -z+3/4, -x+5/4'
'-y+1/4, -z+5/4, x+1'
'y+3/4, x+3/4, -z+1/2'
'-y+1/2, -x+1, -z+1'
'y+1/4, -x+1/2, z+5/4'
'-y, x+5/4, z+3/4'
'x+3/4, z+3/4, -y+1/2'
'-x, z+5/4, y+3/4'
'-x+1/2, -z+1, -y+1'
'x+1/4, -z+1/2, y+5/4'
'z+3/4, y+3/4, -x+1/2'
'z+1/4, -y+1/2, x+5/4'
'-z, y+5/4, x+3/4'
'-z+1/2, -y+1, -x+1'
'x+1/2, y, z+1/2'
'-x+3/4, -y+3/4, z+1'
'-x+5/4, y+1/2, -z+3/4'
'x+1, -y+1/4, -z+5/4'
'z+1/2, x, y+1/2'
'z+1, -x+1/4, -y+5/4'
'-z+3/4, -x+3/4, y+1'
'-z+5/4, x+1/2, -y+3/4'
'y+1/2, z, x+1/2'
'-y+5/4, z+1/2, -x+3/4'
'y+1, -z+1/4, -x+5/4'
'-y+3/4, -z+3/4, x+1'
'y+5/4, x+1/4, -z+1/2'
'-y+1, -x+1/2, -z+1'
'y+3/4, -x, z+5/4'
'-y+1/2, x+3/4, z+3/4'
'x+5/4, z+1/4, -y+1/2'
'-x+1/2, z+3/4, y+3/4'
'-x+1, -z+1/2, -y+1'
'x+3/4, -z, y+5/4'
'z+5/4, y+1/4, -x+1/2'
'z+3/4, -y, x+5/4'
'-z+1/2, y+3/4, x+3/4'
'-z+1, -y+1/2, -x+1'
'x+1/2, y+1/2, z'
'-x+3/4, -y+5/4, z+1/2'
'-x+5/4, y+1, -z+1/4'
'x+1, -y+3/4, -z+3/4'
'z+1/2, x+1/2, y'
'z+1, -x+3/4, -y+3/4'
'-z+3/4, -x+5/4, y+1/2'
'-z+5/4, x+1, -y+1/4'
'y+1/2, z+1/2, x'
'-y+5/4, z+1, -x+1/4'
'y+1, -z+3/4, -x+3/4'
'-y+3/4, -z+5/4, x+1/2'
'y+5/4, x+3/4, -z'
'-y+1, -x+1, -z+1/2'
'y+3/4, -x+1/2, z+3/4'
'-y+1/2, x+5/4, z+1/4'
'x+5/4, z+3/4, -y'
'-x+1/2, z+5/4, y+1/4'
'-x+1, -z+1, -y+1/2'
'x+3/4, -z+1/2, y+3/4'
'z+5/4, y+3/4, -x'
'z+3/4, -y+1/2, x+3/4'
'-z+1/2, y+5/4, x+1/4'
'-z+1, -y+1, -x+1/2'
'-x, -y, -z'
'x-1/4, y-3/4, -z-1/2'
'x-3/4, -y-1/2, z-1/4'
'-x-1/2, y-1/4, z-3/4'
'-z, -x, -y'
'-z-1/2, x-1/4, y-3/4'
'z-1/4, x-3/4, -y-1/2'
'z-3/4, -x-1/2, y-1/4'
'-y, -z, -x'
'y-3/4, -z-1/2, x-1/4'
'-y-1/2, z-1/4, x-3/4'
'y-1/4, z-3/4, -x-1/2'
'-y-3/4, -x-1/4, z'
'y-1/2, x-1/2, z-1/2'
'-y-1/4, x, -z-3/4'
'y, -x-3/4, -z-1/4'
'-x-3/4, -z-1/4, y'
'x, -z-3/4, -y-1/4'
'x-1/2, z-1/2, y-1/2'
'-x-1/4, z, -y-3/4'
'-z-3/4, -y-1/4, x'
'-z-1/4, y, -x-3/4'
'z, -y-3/4, -x-1/4'
'z-1/2, y-1/2, x-1/2'
'-x, -y+1/2, -z+1/2'
'x-1/4, y-1/4, -z'
'x-3/4, -y, z+1/4'
'-x-1/2, y+1/4, z-1/4'
'-z, -x+1/2, -y+1/2'
'-z-1/2, x+1/4, y-1/4'
'z-1/4, x-1/4, -y'
'z-3/4, -x, y+1/4'
'-y, -z+1/2, -x+1/2'
'y-3/4, -z, x+1/4'
'-y-1/2, z+1/4, x-1/4'
'y-1/4, z-1/4, -x'
'-y-3/4, -x+1/4, z+1/2'
'y-1/2, x, z'
'-y-1/4, x+1/2, -z-1/4'
'y, -x-1/4, -z+1/4'
'-x-3/4, -z+1/4, y+1/2'
'x, -z-1/4, -y+1/4'
'x-1/2, z, y'
'-x-1/4, z+1/2, -y-1/4'
'-z-3/4, -y+1/4, x+1/2'
'-z-1/4, y+1/2, -x-1/4'
'z, -y-1/4, -x+1/4'
'z-1/2, y, x'
'-x+1/2, -y, -z+1/2'
'x+1/4, y-3/4, -z'
'x-1/4, -y-1/2, z+1/4'
'-x, y-1/4, z-1/4'
'-z+1/2, -x, -y+1/2'
'-z, x-1/4, y-1/4'
'z+1/4, x-3/4, -y'
'z-1/4, -x-1/2, y+1/4'
'-y+1/2, -z, -x+1/2'
'y-1/4, -z-1/2, x+1/4'
'-y, z-1/4, x-1/4'
'y+1/4, z-3/4, -x'
'-y-1/4, -x-1/4, z+1/2'
'y, x-1/2, z'
'-y+1/4, x, -z-1/4'
'y+1/2, -x-3/4, -z+1/4'
'-x-1/4, -z-1/4, y+1/2'
'x+1/2, -z-3/4, -y+1/4'
'x, z-1/2, y'
'-x+1/4, z, -y-1/4'
'-z-1/4, -y-1/4, x+1/2'
'-z+1/4, y, -x-1/4'
'z+1/2, -y-3/4, -x+1/4'
'z, y-1/2, x'
'-x+1/2, -y+1/2, -z'
'x+1/4, y-1/4, -z-1/2'
'x-1/4, -y, z-1/4'
'-x, y+1/4, z-3/4'
'-z+1/2, -x+1/2, -y'
'-z, x+1/4, y-3/4'
'z+1/4, x-1/4, -y-1/2'
'z-1/4, -x, y-1/4'
'-y+1/2, -z+1/2, -x'
'y-1/4, -z, x-1/4'
'-y, z+1/4, x-3/4'
'y+1/4, z-1/4, -x-1/2'
'-y-1/4, -x+1/4, z'
'y, x, z-1/2'
'-y+1/4, x+1/2, -z-3/4'
'y+1/2, -x-1/4, -z-1/4'
'-x-1/4, -z+1/4, y'
'x+1/2, -z-1/4, -y-1/4'
'x, z, y-1/2'
'-x+1/4, z+1/2, -y-3/4'
'-z-1/4, -y+1/4, x'
'-z+1/4, y+1/2, -x-3/4'
'z+1/2, -y-1/4, -x-1/4'
'z, y, x-1/2'

loop_
_atom_site_label
_atom_site_type_symbol
_atom_site_fract_x
_atom_site_fract_y
_atom_site_fract_z
_atom_site_U_iso_or_equiv
_atom_site_adp_type
_atom_site_occupancy
_atom_site_symmetry_multiplicity
_atom_site_calc_flag
_atom_site_refinement_flags
_atom_site_disorder_assembly
_atom_site_disorder_group
Mo1 Mo 0.08712(2) 0.48038(2) 0.03049(2) 0.0313(3) Uani 1 1 d . . .
Mo2 Mo 0.04550(2) 0.47401(2) 0.07861(2) 0.0316(3) Uani 1 1 d . . .
Zn1 Zn 0.02660(3) 0.52660(3) 0.22340(3) 0.0314(5) Uani 1 3 d S . .
Zn2 Zn 0.0000 0.5000 0.0000 0.0398(7) Uani 1 6 d S . .
P1 P 0.05469(6) 0.55469(6) 0.05469(6) 0.0297(9) Uani 1 3 d S . .
P2 P 0.03223(9) 0.51489(8) 0.14826(7) 0.0496(8) Uani 1 1 d . . .
O1 O 0.03844(15) 0.47827(15) 0.03067(15) 0.0291(14) Uani 1 1 d . . .
O2 O -0.00594(17) 0.48048(16) 0.08298(16) 0.0339(15) Uani 1 1 d . . .
O3 O -0.0009(2) 0.52641(19) 0.13384(17) 0.0439(18) Uani 1 1 d . . .
O4 O 0.04658(19) 0.48588(19) 0.12782(17) 0.0445(18) Uani 1 1 d . . .
O5 O 0.09140(17) 0.48755(18) 0.07711(17) 0.0396(17) Uani 1 1 d . . .
O6 O 0.0459(2) 0.43307(18) 0.08380(18) 0.0471(19) Uani 1 1 d . . .
O7 O 0.0274(2) 0.5024(2) 0.18273(19) 0.063(2) Uani 1 1 d . . .
O8 O 0.0560(3) 0.5436(3) 0.1483(3) 0.084(3) Uani 1 1 d . . .
O9 O 0.0000 0.5000 0.2500 0.153(15) Uiso 1 6 d S . .
O10 O 0.09801(19) 0.44114(19) 0.02462(19) 0.0471(19) Uani 1 1 d . . .
O11 O 0.07604(16) 0.57604(16) 0.07604(16) 0.042(3) Uani 1 3 d S . .
O12 O 0.02936(16) 0.57573(16) 0.03542(16) 0.0311(14) Uani 1 1 d . . .
P3 P 0.1250 0.6250 0.1250 0.0276(17) Uani 1 12 d S . .
O13 O 0.10341(17) 0.60341(17) 0.14659(17) 0.045(3) Uani 1 3 d S . .
Na1 Na 0.06078(18) 0.58477(15) 0.12390(16) 0.0357(15) Uani 0.58 1 d PU A 1
Na1A Na 0.0569(2) 0.5912(2) 0.1514(3) 0.038(2) Uani 0.42 1 d PU . 2
O1W O 0.0000 0.4413(4) 0.1913(4) 0.129(7) Uiso 1 2 d S . .
O2W O -0.0377(5) 0.4387(5) 0.1321(5) 0.063(5) Uiso 0.50 1 d P . .
O3W O 0.0304(5) 0.6250 0.1250 0.113(6) Uiso 1 2 d S . .
O4W O 0.0600(4) 0.6293(4) 0.1609(4) 0.059(4) Uiso 0.50 1 d P . .
O5W O 0.0940(7) 0.4479(7) 0.1620(7) 0.111(8) Uiso 0.50 1 d P . .
O6W O 0.1272(9) 0.3849(8) -0.0170(8) 0.144(12) Uiso 0.50 1 d P . .
O7W O -0.0945(8) 0.4593(8) 0.1540(8) 0.130(11) Uiso 0.50 1 d P . .
O8W O -0.0563(10) 0.5098(10) 0.1836(10) 0.108(13) Uiso 0.33 1 d P . .
O9W O -0.0692(9) 0.3785(10) 0.1214(9) 0.096(10) Uiso 0.33 1 d P . .

loop_
_atom_site_aniso_label
_atom_site_aniso_U_11
_atom_site_aniso_U_22
_atom_site_aniso_U_33
_atom_site_aniso_U_23
_atom_site_aniso_U_13
_atom_site_aniso_U_12
Mo1 0.0279(5) 0.0341(5) 0.0319(5) -0.0015(3) -0.0038(3) 0.0027(3)
Mo2 0.0366(5) 0.0325(5) 0.0256(5) -0.0009(3) -0.0037(3) 0.0008(3)
Zn1 0.0314(5) 0.0314(5) 0.0314(5) -0.0031(5) -0.0031(5) 0.0031(5)
Zn2 0.0398(7) 0.0398(7) 0.0398(7) -0.0011(7) -0.0011(7) -0.0011(7)
P1 0.0297(9) 0.0297(9) 0.0297(9) -0.0049(9) -0.0049(9) -0.0049(9)
P2 0.067(2) 0.0514(18) 0.0306(14) -0.0068(13) -0.0058(13) -0.0018(15)
O1 0.028(3) 0.033(3) 0.027(3) -0.001(3) 0.000(3) -0.002(3)
O2 0.036(4) 0.033(4) 0.033(4) -0.002(3) 0.001(3) -0.004(3)
O3 0.049(4) 0.053(5) 0.029(4) -0.010(3) -0.001(3) 0.004(4)
O4 0.049(4) 0.057(5) 0.028(4) -0.001(3) -0.008(3) 0.001(4)
O5 0.035(4) 0.047(4) 0.036(4) -0.002(3) -0.008(3) 0.002(3)
O6 0.069(5) 0.034(4) 0.039(4) 0.006(3) -0.003(4) 0.000(4)
O7 0.094(7) 0.061(6) 0.033(4) -0.007(4) -0.008(4) 0.003(5)
O8 0.107(9) 0.071(7) 0.076(7) -0.011(5) -0.013(6) -0.030(6)
O10 0.050(5) 0.042(4) 0.049(5) -0.006(3) 0.000(4) 0.014(4)
O11 0.042(3) 0.042(3) 0.042(3) -0.009(3) -0.009(3) -0.009(3)
O12 0.032(4) 0.030(3) 0.031(3) -0.006(3) 0.000(3) -0.001(3)
P3 0.0276(17) 0.0276(17) 0.0276(17) 0.000 0.000 0.000
O13 0.045(3) 0.045(3) 0.045(3) 0.006(3) 0.006(3) -0.006(3)
Na1 0.054(3) 0.026(3) 0.028(3) -0.001(2) -0.014(3) -0.020(3)
Na1A 0.029(4) 0.035(4) 0.050(4) -0.002(3) 0.009(3) -0.010(3)

loop_
_atom_type_symbol
_atom_type_description
_atom_type_scat_dispersion_real
_atom_type_scat_dispersion_imag
_atom_type_scat_source
O O 0.0106 0.0060 'International Tables Vol C Tables 4.2.6.8 and 6.1.1.4'
H H 0.0000 0.0000 'International Tables Vol C Tables 4.2.6.8 and 6.1.1.4'
P P 0.1023 0.0942 'International Tables Vol C Tables 4.2.6.8 and 6.1.1.4'
Mo Mo -1.6832 0.6857 'International Tables Vol C Tables 4.2.6.8 and 6.1.1.4'
Zn Zn 0.2839 1.4301 'International Tables Vol C Tables 4.2.6.8 and 6.1.1.4'
Na Na 0.0362 0.0249 'International Tables Vol C Tables 4.2.6.8 and 6.1.1.4'

loop_
_geom_angle_atom_site_label_1
_geom_angle_atom_site_label_2
_geom_angle_atom_site_label_3
_geom_angle
_geom_angle_site_symmetry_1
_geom_angle_site_symmetry_3
_geom_angle_publ_flag
O10 Mo1 O5 105.1(3) . . ?
O10 Mo1 O1 102.9(3) . . ?
O5 Mo1 O1 95.4(3) . . ?
O10 Mo1 O3 95.5(4) . 29_554 ?
O5 Mo1 O3 86.5(3) . 29_554 ?
O1 Mo1 O3 160.2(3) . 29_554 ?
O10 Mo1 O2 97.7(3) . 29_554 ?
O5 Mo1 O2 156.0(3) . 29_554 ?
O1 Mo1 O2 86.3(3) . 29_554 ?
O3 Mo1 O2 84.2(3) 29_554 29_554 ?
O10 Mo1 O12 169.9(3) . 81_455 ?
O5 Mo1 O12 83.7(3) . 81_455 ?
O1 Mo1 O12 80.8(2) . 81_455 ?
O3 Mo1 O12 79.8(3) 29_554 81_455 ?
O2 Mo1 O12 73.0(2) 29_554 81_455 ?
O10 Mo1 Mo2 100.7(3) . . ?
O5 Mo1 Mo2 48.2(2) . . ?
O1 Mo1 Mo2 48.91(18) . . ?
O3 Mo1 Mo2 134.4(2) 29_554 . ?
O2 Mo1 Mo2 134.26(18) 29_554 . ?
O12 Mo1 Mo2 88.90(16) 81_455 . ?
O6 Mo2 O5 105.9(4) . . ?
O6 Mo2 O1 102.2(3) . . ?
O5 Mo2 O1 94.8(3) . . ?
O6 Mo2 O4 96.3(3) . . ?
O5 Mo2 O4 86.8(3) . . ?
O1 Mo2 O4 160.1(3) . . ?
O6 Mo2 O2 97.1(3) . . ?
O5 Mo2 O2 156.2(3) . . ?
O1 Mo2 O2 85.9(3) . . ?
O4 Mo2 O2 84.9(3) . . ?
O6 Mo2 O12 169.4(3) . 29_554 ?
O5 Mo2 O12 83.8(3) . 29_554 ?
O1 Mo2 O12 80.7(2) . 29_554 ?
O4 Mo2 O12 79.8(3) . 29_554 ?
O2 Mo2 O12 72.9(2) . 29_554 ?
O6 Mo2 Mo1 100.8(3) . . ?
O5 Mo2 Mo1 47.5(2) . . ?
O1 Mo2 Mo1 49.00(18) . . ?
O4 Mo2 Mo1 134.0(2) . . ?
O2 Mo2 Mo1 133.97(18) . . ?
O12 Mo2 Mo1 88.86(17) 29_554 . ?
O9 Zn1 O7 102.1(3) . 56_455 ?
O9 Zn1 O7 102.1(3) . . ?
O7 Zn1 O7 115.7(2) 56_455 . ?
O9 Zn1 O7 102.1(3) . 35_454 ?
O7 Zn1 O7 115.7(2) 56_455 35_454 ?
O7 Zn1 O7 115.7(2) . 35_454 ?
O1 Zn2 O1 96.4(2) 125 177 ?
O1 Zn2 O1 83.6(2) 125 . ?
O1 Zn2 O1 83.6(2) 177 . ?
O1 Zn2 O1 83.6(2) 125 81_455 ?
O1 Zn2 O1 180.0(5) 177 81_455 ?
O1 Zn2 O1 96.4(2) . 81_455 ?
O1 Zn2 O1 180.0(5) 125 29_554 ?
O1 Zn2 O1 83.6(2) 177 29_554 ?
O1 Zn2 O1 96.4(2) . 29_554 ?
O1 Zn2 O1 96.4(2) 81_455 29_554 ?
O1 Zn2 O1 96.4(2) 125 97_565 ?
O1 Zn2 O1 96.4(2) 177 97_565 ?
O1 Zn2 O1 180.0(5) . 97_565 ?
O1 Zn2 O1 83.6(2) 81_455 97_565 ?
O1 Zn2 O1 83.6(2) 29_554 97_565 ?
O11 P1 O12 110.9(3) . 29_554 ?
O11 P1 O12 110.9(3) . . ?
O12 P1 O12 108.0(3) 29_554 . ?
O11 P1 O12 110.9(3) . 81_455 ?
O12 P1 O12 108.0(3) 29_554 81_455 ?
O12 P1 O12 108.0(3) . 81_455 ?
O7 P2 O8 110.1(6) . . ?
O7 P2 O3 110.0(5) . . ?
O8 P2 O3 108.9(6) . . ?
O7 P2 O4 106.9(5) . . ?
O8 P2 O4 110.2(6) . . ?
O3 P2 O4 110.8(4) . . ?
Mo2 O1 Mo1 82.1(2) . . ?
Mo2 O1 Zn2 134.5(3) . . ?
Mo1 O1 Zn2 134.0(3) . . ?
Mo1 O2 Mo2 112.7(3) 81_455 . ?
P2 O3 Mo1 134.4(5) . 81_455 ?
P2 O4 Mo2 133.5(4) . . ?
Mo1 O5 Mo2 84.3(3) . . ?
P2 O7 Zn1 129.0(6) . . ?
Zn1 O9 Zn1 180.00(11) 14 . ?
P1 O12 Mo1 126.4(4) . 29_554 ?
P1 O12 Mo2 126.2(4) . 81_455 ?
Mo1 O12 Mo2 100.6(2) 29_554 81_455 ?
O13 P3 O13 109.472(5) 75_445 26_554 ?
O13 P3 O13 109.471(2) 75_445 . ?
O13 P3 O13 109.5 26_554 . ?
O13 P3 O13 109.471(1) 75_445 52_464 ?
O13 P3 O13 109.471(2) 26_554 52_464 ?
O13 P3 O13 109.472(2) . 52_464 ?
O13 P3 Na1A 23.02(18) 75_445 29_554 ?
O13 P3 Na1A 122.76(18) 26_554 29_554 ?
O13 P3 Na1A 86.74(18) . 29_554 ?
O13 P3 Na1A 115.85(17) 52_464 29_554 ?
O13 P3 Na1A 23.02(18) 75_445 60_554 ?
O13 P3 Na1A 115.85(17) 26_554 60_554 ?
O13 P3 Na1A 122.76(18) . 60_554 ?
O13 P3 Na1A 86.74(18) 52_464 60_554 ?
Na1A P3 Na1A 39.6(3) 29_554 60_554 ?
O13 P3 Na1A 122.76(18) 75_445 52_464 ?
O13 P3 Na1A 115.85(17) 26_554 52_464 ?
O13 P3 Na1A 86.74(18) . 52_464 ?
O13 P3 Na1A 23.02(18) 52_464 52_464 ?
Na1A P3 Na1A 119.68(3) 29_554 52_464 ?
Na1A P3 Na1A 102.4(2) 60_554 52_464 ?
O13 P3 Na1A 122.76(18) 75_445 35_454 ?
O13 P3 Na1A 86.74(18) 26_554 35_454 ?
O13 P3 Na1A 23.02(18) . 35_454 ?
O13 P3 Na1A 115.85(17) 52_464 35_454 ?
Na1A P3 Na1A 102.4(2) 29_554 35_454 ?
Na1A P3 Na1A 141.7(4) 60_554 35_454 ?
Na1A P3 Na1A 93.5(2) 52_464 35_454 ?
O13 P3 Na1A 86.74(18) 75_445 56_455 ?
O13 P3 Na1A 115.85(17) 26_554 56_455 ?
O13 P3 Na1A 23.02(18) . 56_455 ?
O13 P3 Na1A 122.76(18) 52_464 56_455 ?
Na1A P3 Na1A 64.4(4) 29_554 56_455 ?
Na1A P3 Na1A 102.4(2) 60_554 56_455 ?
Na1A P3 Na1A 102.4(2) 52_464 56_455 ?
Na1A P3 Na1A 39.6(3) 35_454 56_455 ?
O13 P3 Na1A 86.74(18) 75_445 81_455 ?
O13 P3 Na1A 122.76(18) 26_554 81_455 ?
O13 P3 Na1A 115.85(17) . 81_455 ?
O13 P3 Na1A 23.02(18) 52_464 81_455 ?
Na1A P3 Na1A 93.5(2) 29_554 81_455 ?
Na1A P3 Na1A 64.4(4) 60_554 81_455 ?
Na1A P3 Na1A 39.6(3) 52_464 81_455 ?
Na1A P3 Na1A 130.4(3) 35_454 81_455 ?
Na1A P3 Na1A 119.68(3) 56_455 81_455 ?
O13 P3 Na1A 23.02(18) 75_445 75_445 ?
O13 P3 Na1A 86.74(18) 26_554 75_445 ?
O13 P3 Na1A 115.85(17) . 75_445 ?
O13 P3 Na1A 122.76(18) 52_464 75_445 ?
Na1A P3 Na1A 39.6(3) 29_554 75_445 ?
Na1A P3 Na1A 39.6(3) 60_554 75_445 ?
Na1A P3 Na1A 141.7(4) 52_464 75_445 ?
Na1A P3 Na1A 119.68(4) 35_454 75_445 ?
Na1A P3 Na1A 93.5(2) 56_455 75_445 ?
Na1A P3 Na1A 102.4(2) 81_455 75_445 ?
O13 P3 Na1A 115.85(17) 75_445 7_554 ?
O13 P3 Na1A 86.74(18) 26_554 7_554 ?
O13 P3 Na1A 122.76(18) . 7_554 ?
O13 P3 Na1A 23.02(18) 52_464 7_554 ?
Na1A P3 Na1A 130.4(3) 29_554 7_554 ?
Na1A P3 Na1A 93.5(2) 60_554 7_554 ?
Na1A P3 Na1A 39.6(3) 52_464 7_554 ?
Na1A P3 Na1A 119.68(3) 35_454 7_554 ?
Na1A P3 Na1A 141.7(4) 56_455 7_554 ?
Na1A P3 Na1A 39.6(3) 81_455 7_554 ?
Na1A P3 Na1A 119.68(3) 75_445 7_554 ?
O3W Na1 O4W 50.6(5) . . ?
O3W Na1 O8 70.0(3) . 35_454 ?
O4W Na1 O8 38.4(5) . 35_454 ?
O3W Na1A O4W 113.5(7) . 56_455 ?
O3W Na1A O4W 42.6(5) . 52_464 ?
O4W Na1A O4W 73.0(9) 56_455 52_464 ?
Na1A O3W Na1A 116.7(10) 52_464 . ?
Na1A O3W Na1 32.9(4) 52_464 52_464 ?
Na1A O3W Na1 102.0(8) . 52_464 ?
Na1A O3W Na1 102.0(8) 52_464 . ?
Na1A O3W Na1 32.9(4) . . ?
Na1 O3W Na1 106.0(9) 52_464 . ?
Na1A O4W Na1 86.4(7) 35_454 . ?
Na1A O4W Na1A 143.4(9) 35_454 52_464 ?
Na1 O4W Na1A 75.6(6) . 52_464 ?

loop_
_geom_bond_atom_site_label_1
_geom_bond_atom_site_label_2
_geom_bond_distance
_geom_bond_site_symmetry_2
_geom_bond_publ_flag
Mo1 O10 1.666(7) . ?
Mo1 O5 1.918(7) . ?
Mo1 O1 1.974(6) . ?
Mo1 O3 2.045(7) 29_554 ?
Mo1 O2 2.107(7) 29_554 ?
Mo1 O12 2.277(7) 81_455 ?
Mo1 Mo2 2.5899(12) . ?
Mo2 O6 1.672(7) . ?
Mo2 O5 1.939(7) . ?
Mo2 O1 1.971(6) . ?
Mo2 O4 2.051(7) . ?
Mo2 O2 2.107(7) . ?
Mo2 O12 2.282(6) 29_554 ?
Zn1 O9 1.866(2) . ?
Zn1 O7 1.917(8) 56_455 ?
Zn1 O7 1.917(8) . ?
Zn1 O7 1.917(8) 35_454 ?
Zn2 O1 2.178(6) 125 ?
Zn2 O1 2.178(6) 177 ?
Zn2 O1 2.178(6) . ?
Zn2 O1 2.178(6) 81_455 ?
Zn2 O1 2.178(6) 29_554 ?
Zn2 O1 2.178(6) 97_565 ?
P1 O11 1.498(12) . ?
P1 O12 1.545(7) 29_554 ?
P1 O12 1.545(7) . ?
P1 O12 1.545(7) 81_455 ?
P2 O7 1.498(9) . ?
P2 O8 1.509(11) . ?
P2 O3 1.537(8) . ?
P2 O4 1.551(8) . ?
O2 Mo1 2.107(7) 81_455 ?
O3 Mo1 2.045(7) 81_455 ?
O9 Zn1 1.866(2) 14 ?
O12 Mo1 2.277(7) 29_554 ?
O12 Mo2 2.282(6) 81_455 ?
P3 O13 1.515(12) 75_445 ?
P3 O13 1.515(12) 26_554 ?
P3 O13 1.515(12) . ?
P3 O13 1.515(12) 52_464 ?
P3 Na1A 3.261(8) 29_554 ?
P3 Na1A 3.261(8) 60_554 ?
P3 Na1A 3.261(8) 52_464 ?
P3 Na1A 3.261(8) 35_454 ?
P3 Na1A 3.261(8) 56_455 ?
P3 Na1A 3.261(8) 81_455 ?
P3 Na1A 3.261(8) 75_445 ?
P3 Na1A 3.261(8) 7_554 ?
Na1 O3W 2.041(14) . ?
Na1 O4W 2.346(19) . ?
Na1 O8 3.003(14) 35_454 ?
Na1A O3W 2.040(15) . ?
Na1A O4W 2.20(2) 56_455 ?
Na1A O4W 2.80(2) 52_464 ?
O3W Na1A 2.040(15) 52_464 ?
O3W Na1 2.041(14) 52_464 ?
O4W Na1A 2.20(2) 35_454 ?
O4W Na1A 2.80(2) 52_464 ?
